data_2013477
loop_
_publ_author_name
'Bueno, Jesus'
'Melguizo, Manuel'
'Quijano, M. Luisa'
'Low, John Nicolson'

_publ_section_title
;
 The molecular and supramolecular structures of the isomeric compounds
 5,7-dimethoxyimidazo[1,2-<i>c</i>]pyrimidine and
 7-methoxy-1-methylimidazo[1,2-<i>a</i>]pyrimidin-5(1<i>H</i>)-one
;
_journal_issue 7
_journal_name_full 'Acta Crystallographica Section C'
_journal_page_first o363
_journal_page_last o366
_journal_paper_doi 10.1107/S0108270103010266
_journal_volume 59
_journal_year 2003
_chemical_formula_iupac 'C8 H9 N3 O2'
_chemical_formula_moiety 'C8 H9 N3 O2'
_chemical_formula_sum 'C8 H9 N3 O2'
_chemical_formula_weight 179.178
_chemical_melting_point 449
_chemical_name_systematic
;
7-methoxy-1-methylimidazo[1,2-a]pyrimidin-5(1H)-one
;
_space_group_IT_number 14
_symmetry_cell_setting monoclinic
_symmetry_space_group_name_Hall '-P 2ybc'
_symmetry_space_group_name_H-M 'P 1 21/c 1'
_atom_sites_solution_hydrogens geom
_atom_sites_solution_primary direct
_atom_sites_solution_secondary difmap
_cell_angle_alpha 90.00
_cell_angle_beta 91.648(3)
_cell_angle_gamma 90.00
_cell_formula_units_Z 4
_cell_length_a 8.5917(6)
_cell_length_b 6.7484(5)
_cell_length_c 14.3054(14)
_cell_measurement_reflns_used 1855
_cell_measurement_temperature 120(2)
_cell_measurement_theta_max 27.45
_cell_measurement_theta_min 3.34
_cell_volume 829.09(12)
_computing_cell_refinement 'DENZO--SMN (Otwinowski & Minor, 1997)'
_computing_data_collection 'KappaCCD Server Software (Nonius, 1997)'
_computing_data_reduction DENZO--SMN
_computing_molecular_graphics 'ORTEPII (Johnson, 1976) and PLATON (Spek, 2003)'
_computing_publication_material 'SHELXL97 and WordPerfect macro PRPKAPPA (Ferguson, 1999)'
_computing_structure_refinement 'SHELXL97 (Sheldrick, 1997)'
_computing_structure_solution 'SHELXS97 (Sheldrick, 1997)'
_diffrn_ambient_temperature 120(2)
_diffrn_measured_fraction_theta_full 0.977
_diffrn_measured_fraction_theta_max 0.977
_diffrn_measurement_device_type 'Nonius KappaCCD'
_diffrn_measurement_method '\f scans and \w scans with \k offsets'
_diffrn_radiation_monochromator graphite
_diffrn_radiation_source 'fine-focus sealed X-ray tube'
_diffrn_radiation_type 'Mo K\a'
_diffrn_radiation_wavelength 0.71073
_diffrn_reflns_av_R_equivalents 0.087
_diffrn_reflns_av_sigmaI/netI 0.1124
_diffrn_reflns_limit_h_max 10
_diffrn_reflns_limit_h_min -11
_diffrn_reflns_limit_k_max 8
_diffrn_reflns_limit_k_min -8
_diffrn_reflns_limit_l_max 18
_diffrn_reflns_limit_l_min -13
_diffrn_reflns_number 6217
_diffrn_reflns_theta_full 27.45
_diffrn_reflns_theta_max 27.45
_diffrn_reflns_theta_min 3.34
_diffrn_standards_decay_% negligible
_exptl_absorpt_coefficient_mu 0.107
_exptl_absorpt_correction_type none
_exptl_absorpt_process_details none
_exptl_crystal_colour colourless
_exptl_crystal_density_diffrn 1.436
_exptl_crystal_density_method 'not measured'
_exptl_crystal_description plate
_exptl_crystal_F_000 376
_exptl_crystal_size_max 0.30
_exptl_crystal_size_mid 0.28
_exptl_crystal_size_min 0.02
_refine_diff_density_max 0.211
_refine_diff_density_min -0.292
_refine_ls_extinction_method none
_refine_ls_goodness_of_fit_ref 0.936
_refine_ls_hydrogen_treatment constr
_refine_ls_matrix_type full
_refine_ls_number_parameters 120
_refine_ls_number_reflns 1855
_refine_ls_number_restraints 0
_refine_ls_restrained_S_all 0.936
_refine_ls_R_factor_all 0.1351
_refine_ls_R_factor_gt 0.0519
_refine_ls_shift/su_max <0.001
_refine_ls_shift/su_mean 0.000
_refine_ls_structure_factor_coef Fsqd
_refine_ls_weighting_details 'w = 1/[\s^2^(Fo^2^)+(0.0513P)^2^] where P = (Fo^2^+2Fc^2^)/3'
_refine_ls_weighting_scheme calc
_refine_ls_wR_factor_gt 0.0999
_refine_ls_wR_factor_ref 0.1219
_reflns_number_gt 993
_reflns_number_total 1855
_reflns_threshold_expression I>2\s(I)
_cod_data_source_file ln1168.cif
_cod_data_source_block II
_cod_original_sg_symbol_H-M 'P 21/c'
_cod_database_code 2013477
_cod_database_fobs_code 2013477

loop_
_symmetry_equiv_pos_as_xyz
'x, y, z'
'-x, y+1/2, -z+1/2'
'-x, -y, -z'
'x, -y+1/2, z+1/2'

loop_
_atom_site_label
_atom_site_fract_x
_atom_site_fract_y
_atom_site_fract_z
_atom_site_U_iso_or_equiv
_atom_site_adp_type
_atom_site_calc_flag
_atom_site_refinement_flags
_atom_site_occupancy
_atom_site_disorder_assembly
_atom_site_disorder_group
_atom_site_type_symbol
N1 0.6851(2) 1.0258(3) 0.62431(13) 0.0233(5) Uani d . 1 . . N
C1 0.7393(3) 1.1826(3) 0.68716(17) 0.0317(6) Uani d . 1 . . C
C2 0.5884(3) 0.8698(3) 0.64538(17) 0.0249(5) Uani d . 1 . . C
C3 0.5694(3) 0.7536(3) 0.56916(16) 0.0269(6) Uani d . 1 . . C
N4 0.6585(2) 0.8409(3) 0.49968(12) 0.0223(5) Uani d . 1 . . N
C5 0.6857(3) 0.7744(3) 0.40684(15) 0.0242(5) Uani d . 1 . . C
O5 0.61694(19) 0.6226(2) 0.37863(11) 0.0310(4) Uani d . 1 . . O
C6 0.7908(3) 0.8954(3) 0.36131(16) 0.0243(5) Uani d . 1 . . C
C7 0.8540(3) 1.0617(3) 0.40352(16) 0.0236(5) Uani d . 1 . . C
O7 0.95467(18) 1.1700(2) 0.35333(11) 0.0266(4) Uani d . 1 . . O
C71 1.0034(3) 1.3575(3) 0.39178(17) 0.0316(6) Uani d . 1 . . C
N8 0.8256(2) 1.1255(3) 0.49053(12) 0.0223(5) Uani d . 1 . . N
C9 0.7291(2) 1.0068(3) 0.53494(16) 0.0210(5) Uani d . 1 . . C
H1A 0.6859 1.3067 0.6707 0.048 Uiso calc R 1 . . H
H1B 0.8518 1.1999 0.6814 0.048 Uiso calc R 1 . . H
H1C 0.7164 1.1467 0.7517 0.048 Uiso calc R 1 . . H
H2 0.5425 0.8478 0.7041 0.030 Uiso calc R 1 . . H
H3 0.5083 0.6366 0.5637 0.032 Uiso calc R 1 . . H
H6 0.8198 0.8624 0.2996 0.029 Uiso calc R 1 . . H
H71A 1.0548 1.3365 0.4530 0.047 Uiso calc R 1 . . H
H71B 0.9123 1.4430 0.3989 0.047 Uiso calc R 1 . . H
H71C 1.0763 1.4209 0.3497 0.047 Uiso calc R 1 . . H

loop_
_atom_site_aniso_label
_atom_site_aniso_U_11
_atom_site_aniso_U_22
_atom_site_aniso_U_33
_atom_site_aniso_U_12
_atom_site_aniso_U_13
_atom_site_aniso_U_23
N1 0.0243(10) 0.0259(10) 0.0195(11) -0.0008(9) -0.0002(8) -0.0026(9)
C1 0.0351(14) 0.0360(14) 0.0240(14) -0.0051(12) 0.0000(11) -0.0053(11)
C2 0.0231(12) 0.0298(12) 0.0220(13) -0.0004(11) 0.0032(10) 0.0034(11)
C3 0.0279(12) 0.0284(13) 0.0244(14) -0.0003(11) 0.0033(10) 0.0041(11)
N4 0.0261(10) 0.0243(10) 0.0166(10) 0.0018(9) 0.0017(8) 0.0009(8)
C5 0.0276(12) 0.0254(12) 0.0196(13) 0.0017(11) -0.0011(10) -0.0019(10)
O5 0.0412(10) 0.0283(9) 0.0234(9) -0.0047(8) 0.0021(8) -0.0033(8)
C6 0.0270(12) 0.0292(13) 0.0169(12) 0.0035(11) 0.0011(10) -0.0002(10)
C7 0.0224(12) 0.0284(12) 0.0198(13) 0.0047(11) 0.0002(10) 0.0060(10)
O7 0.0289(9) 0.0295(9) 0.0217(9) -0.0036(7) 0.0052(7) 0.0010(7)
C71 0.0351(14) 0.0317(13) 0.0283(14) -0.0069(12) 0.0041(11) -0.0009(11)
N8 0.0212(10) 0.0273(10) 0.0186(11) 0.0009(9) 0.0014(8) 0.0012(8)
C9 0.0199(11) 0.0233(12) 0.0195(12) 0.0045(10) -0.0023(10) 0.0010(10)

loop_
_atom_type_symbol
_atom_type_description
_atom_type_scat_dispersion_real
_atom_type_scat_dispersion_imag
_atom_type_scat_source
C C 0.0033 0.0016 'International Tables Vol C Tables 4.2.6.8 and 6.1.1.4'
H H 0.0000 0.0000 'International Tables Vol C Tables 4.2.6.8 and 6.1.1.4'
N N 0.0061 0.0033 'International Tables Vol C Tables 4.2.6.8 and 6.1.1.4'
O O 0.0106 0.0060 'International Tables Vol C Tables 4.2.6.8 and 6.1.1.4'

loop_
_geom_angle_atom_site_label_1
_geom_angle_atom_site_label_2
_geom_angle_atom_site_label_3
_geom_angle
_geom_angle_publ_flag
C9 N1 C2 108.71(18) yes
C9 N1 C1 124.14(19) yes
C2 N1 C1 127.10(19) yes
N1 C1 H1A 109.5 no
N1 C1 H1B 109.5 no
H1A C1 H1B 109.5 no
N1 C1 H1C 109.5 no
H1A C1 H1C 109.5 no
H1B C1 H1C 109.5 no
C3 C2 N1 109.1(2) yes
C3 C2 H2 125.5 no
N1 C2 H2 125.5 no
C2 C3 N4 105.82(19) yes
C2 C3 H3 127.1 no
N4 C3 H3 127.1 no
C9 N4 C3 109.22(18) yes
C9 N4 C5 121.30(18) yes
C3 N4 C5 129.39(19) yes
O5 C5 C6 129.7(2) yes
O5 C5 N4 118.16(19) yes
C6 C5 N4 112.10(19) yes
C7 C6 C5 121.7(2) yes
C7 C6 H6 119.2 no
C5 C6 H6 119.2 no
N8 C7 O7 117.0(2) yes
N8 C7 C6 125.9(2) yes
O7 C7 C6 117.1(2) yes
C7 O7 C71 117.10(18) yes
O7 C71 H71A 109.5 no
O7 C71 H71B 109.5 no
H71A C71 H71B 109.5 no
O7 C71 H71C 109.5 no
H71A C71 H71C 109.5 no
H71B C71 H71C 109.5 no
C9 N8 C7 112.43(18) yes
N8 C9 N1 126.2(2) yes
N8 C9 N4 126.6(2) yes
N1 C9 N4 107.17(18) yes

loop_
_geom_bond_atom_site_label_1
_geom_bond_atom_site_label_2
_geom_bond_site_symmetry_2
_geom_bond_distance
_geom_bond_publ_flag
N1 C9 . 1.350(3) yes
N1 C2 . 1.380(3) yes
N1 C1 . 1.456(3) yes
C1 H1A . 0.98 no
C1 H1B . 0.98 no
C1 H1C . 0.98 no
C2 C3 . 1.349(3) yes
C2 H2 . 0.95 no
C3 N4 . 1.401(3) yes
C3 H3 . 0.95 no
N4 C9 . 1.363(3) yes
N4 C5 . 1.428(3) yes
C5 O5 . 1.244(3) yes
C5 C6 . 1.393(3) yes
C6 C7 . 1.378(3) yes
C6 H6 . 0.95 no
C7 N8 . 1.346(3) yes
C7 O7 . 1.354(3) yes
O7 C71 . 1.437(3) yes
C71 H71A . 0.98 no
C71 H71B . 0.98 no
C71 H71C . 0.98 no
N8 C9 . 1.328(3) yes

loop_
_geom_hbond_atom_site_label_D
_geom_hbond_atom_site_label_H
_geom_hbond_atom_site_label_A
_geom_hbond_site_symmetry_A
_geom_hbond_distance_DH
_geom_hbond_distance_HA
_geom_hbond_distance_DA
_geom_hbond_angle_DHA
_geom_hbond_publ_flag
C3 H3 O5 3_666 0.95 2.22 3.104(3) 153 y
C2 H2 O5 4_565 0.95 2.57 3.339(3) 139 y

loop_
_geom_torsion_atom_site_label_1
_geom_torsion_atom_site_label_2
_geom_torsion_atom_site_label_3
_geom_torsion_atom_site_label_4
_geom_torsion
_geom_torsion_publ_flag
C9 N1 C2 C3 -0.8(3) no
C1 N1 C2 C3 -178.2(2) no
N1 C2 C3 N4 0.4(2) no
C2 C3 N4 C9 0.1(2) no
C2 C3 N4 C5 176.8(2) no
C9 N4 C5 O5 -179.57(19) no
C3 N4 C5 O5 4.0(3) no
C9 N4 C5 C6 0.9(3) no
C3 N4 C5 C6 -175.5(2) no
O5 C5 C6 C7 178.8(2) no
N4 C5 C6 C7 -1.8(3) no
C5 C6 C7 N8 0.8(4) no
C5 C6 C7 O7 -179.8(2) no
N8 C7 O7 C71 -9.1(3) yes
C6 C7 O7 C71 171.5(2) yes
O7 C7 N8 C9 -178.21(18) no
C6 C7 N8 C9 1.2(3) no
C7 N8 C9 N1 176.4(2) no
C7 N8 C9 N4 -2.1(3) no
C2 N1 C9 N8 -177.9(2) no
C1 N1 C9 N8 -0.5(3) no
C2 N1 C9 N4 0.8(2) no
C1 N1 C9 N4 178.30(19) no
C3 N4 C9 N8 178.2(2) no
C5 N4 C9 N8 1.1(3) no
C3 N4 C9 N1 -0.5(2) no
C5 N4 C9 N1 -177.62(18) no

loop_
_cod_related_entry_id
_cod_related_entry_database
_cod_related_entry_code
1 ChemSpider 21134514
